data_2220257
loop_
_publ_author_name
'Schutte, Marietjie'
'Visser, Hendrik G.'
'Roodt, Andreas'

_publ_section_title
;
 Aquatricarbonyl(3,5,7-tribromotropolonato)rhenium(I) methanol solvate
;
_journal_coeditor_code KJ2103
_journal_issue 12
_journal_name_full 'Acta Crystallographica Section E'
_journal_page_first m1610
_journal_page_last m1611
_journal_paper_doi 10.1107/S1600536808038737
_journal_volume 64
_journal_year 2008
_chemical_formula_iupac '[Re (C7 H2 Br3 O2) (C O)3 (H2 O)], C H4 O'
_chemical_formula_moiety 'C10 H4 Br3 O6 Re, C H4 O'
_chemical_formula_sum 'C11 H8 Br3 O7 Re'
_chemical_formula_weight 678.1
_chemical_name_systematic
;
Aquatricarbonyl(3,5,7-tribromotropolonato)rhenium(I) methanol solvate
;
_space_group_IT_number 2
_symmetry_cell_setting triclinic
_symmetry_space_group_name_Hall '-P 1'
_symmetry_space_group_name_H-M 'P -1'
_audit_creation_method 'WinGX routine CIF_UPDATE'
_cell_angle_alpha 109.569(5)
_cell_angle_beta 94.285(5)
_cell_angle_gamma 102.133(5)
_cell_formula_units_Z 2
_cell_length_a 9.090(5)
_cell_length_b 9.379(5)
_cell_length_c 10.010(5)
_cell_measurement_reflns_used 3145
_cell_measurement_temperature 100(2)
_cell_measurement_theta_max 28.223
_cell_measurement_theta_min 2.194
_cell_volume 776.3(7)
_computing_cell_refinement 'SAINT-Plus (Bruker, 2004)'
_computing_data_collection 'APEX2 (Bruker, 2005)'
_computing_data_reduction 'SAINT-Plus (Bruker, 2004)'
_computing_molecular_graphics 'DIAMOND (Brandenberg & Putz, 2005) and ORTEP-3 (Farrugia, 1999)'
_computing_publication_material 'SHELXS97 (Sheldrick, 2008)'
_computing_structure_refinement 'SHELXS97 (Sheldrick, 2008)'
_computing_structure_solution 'SHELXS97 (Sheldrick, 2008)'
_diffrn_measured_fraction_theta_full 0.98
_diffrn_measured_fraction_theta_max 0.933
_diffrn_measurement_device_type 'Bruker APEX'
_diffrn_measurement_method '\f and \w'
_diffrn_radiation_type MoK\a
_diffrn_radiation_wavelength 0.71073
_diffrn_reflns_av_R_equivalents 0.0351
_diffrn_reflns_limit_h_max 12
_diffrn_reflns_limit_h_min -8
_diffrn_reflns_limit_k_max 12
_diffrn_reflns_limit_k_min -11
_diffrn_reflns_limit_l_max 10
_diffrn_reflns_limit_l_min -13
_diffrn_reflns_number 8673
_diffrn_reflns_theta_full 25
_diffrn_reflns_theta_max 28.26
_diffrn_reflns_theta_min 2.19
_diffrn_standards_decay_% 0
_diffrn_standards_interval_count 0
_diffrn_standards_number 0
_exptl_absorpt_coefficient_mu 15.576
_exptl_absorpt_correction_T_max 0.6261
_exptl_absorpt_correction_T_min 0.1496
_exptl_absorpt_correction_type multi-scan
_exptl_absorpt_process_details
;
(SADABS; Bruker, 2004)
;
_exptl_crystal_colour orange
_exptl_crystal_density_diffrn 2.901
_exptl_crystal_density_method 'not measured'
_exptl_crystal_description plate
_exptl_crystal_F_000 620
_exptl_crystal_size_max 0.19
_exptl_crystal_size_mid 0.06
_exptl_crystal_size_min 0.03
_refine_diff_density_max 2.405
_refine_diff_density_min -2.107
_refine_ls_extinction_method none
_refine_ls_goodness_of_fit_ref 1.048
_refine_ls_hydrogen_treatment mixed
_refine_ls_matrix_type full
_refine_ls_number_parameters 207
_refine_ls_number_reflns 3599
_refine_ls_number_restraints 0
_refine_ls_restrained_S_all 1.048
_refine_ls_R_factor_gt 0.0329
_refine_ls_shift/su_max 0
_refine_ls_structure_factor_coef Fsqd
_refine_ls_weighting_details 'calc w=1/[\s^2^(Fo^2^)+(0.0385P)^2^] where P=(Fo^2^+2Fc^2^)/3'
_refine_ls_weighting_scheme calc
_refine_ls_wR_factor_ref 0.0785
_reflns_number_gt 3018
_reflns_number_total 3599
_reflns_threshold_expression I>2\s(I)
_cod_data_source_file kj2103.cif
_cod_data_source_block I
_cod_database_code 2220257
_cod_database_fobs_code 2220257

loop_
_symmetry_equiv_pos_as_xyz
'x, y, z'
'-x, -y, -z'

loop_
_atom_site_type_symbol
_atom_site_label
_atom_site_fract_x
_atom_site_fract_y
_atom_site_fract_z
_atom_site_U_iso_or_equiv
_atom_site_adp_type
_atom_site_calc_flag
_atom_site_refinement_flags
_atom_site_occupancy
Re Re01 0.54228(3) 0.51098(3) 0.75340(3) 0.00853(8) Uani d . 1
Br Br1 0.46576(7) 0.05513(7) 0.28520(6) 0.01185(14) Uani d . 1
O O4 0.3428(5) 0.3587(5) 0.7724(4) 0.0107(9) Uani d . 1
C C11 0.3852(7) 0.1903(7) 0.5557(7) 0.0098(13) Uani d . 1
C C2 0.7128(8) 0.6389(7) 0.7149(7) 0.0141(8) Uani d . 1
C C15 0.1120(7) -0.0432(8) 0.6174(7) 0.0130(13) Uani d . 1
H H15 0.0347 -0.093 0.6543 0.016(19) Uiso calc R 1
C C3 0.5502(8) 0.6908(8) 0.9164(7) 0.0141(8) Uani d . 1
C C17 0.2988(7) 0.2213(7) 0.6772(6) 0.0079(12) Uani d . 1
O O5 0.4976(5) 0.3042(5) 0.5642(4) 0.0096(9) Uani d . 1
C C16 0.1735(7) 0.1137(7) 0.6939(6) 0.0100(13) Uani d . 1
C C12 0.3491(7) 0.0514(7) 0.4343(6) 0.0084(12) Uani d . 1
C C13 0.2524(7) -0.0921(7) 0.4077(7) 0.0101(13) Uani d . 1
H H13 0.2554 -0.1698 0.3217 0.012(18) Uiso calc R 1
C C14 0.1514(7) -0.1368(7) 0.4909(7) 0.0135(13) Uani d . 1
Br Br2 0.04885(8) -0.35228(8) 0.42285(7) 0.01741(15) Uani d . 1
Br Br3 0.08290(7) 0.19489(8) 0.85829(7) 0.01438(15) Uani d . 1
O O2 0.8201(5) 0.7193(5) 0.6960(5) 0.0181(11) Uani d . 1
O O3 0.5530(6) 0.8006(6) 1.0157(5) 0.0191(11) Uani d . 1
O O1 0.7678(6) 0.4158(6) 0.9272(5) 0.0221(11) Uani d . 1
C C1 0.6804(8) 0.4526(8) 0.8620(7) 0.0153(14) Uani d . 1
O O7 0.1793(6) 0.6493(6) 0.8032(5) 0.0186(11) Uani d . 1
H H7 0.1438 0.5913 0.8449 0.028 Uiso calc R 1
C C4 0.1962(8) 0.8155(7) 0.8974(7) 0.0141(8) Uani d . 1
H H4C 0.2448 0.833 0.992 0.021 Uiso calc R 1
H H4A 0.0974 0.8365 0.9024 0.021 Uiso calc R 1
H H4B 0.2572 0.8837 0.8583 0.021 Uiso calc R 1
O O6 0.3692(6) 0.5548(6) 0.6216(5) 0.0214(11) Uani d . 1
H H6A 0.295(9) 0.599(9) 0.681(8) 0.032 Uiso d . 1
H H6B 0.406(9) 0.640(9) 0.575(8) 0.032 Uiso d . 1

loop_
_atom_site_aniso_label
_atom_site_aniso_U_11
_atom_site_aniso_U_22
_atom_site_aniso_U_33
_atom_site_aniso_U_12
_atom_site_aniso_U_13
_atom_site_aniso_U_23
Re01 0.00886(14) 0.00633(14) 0.00918(13) -0.00064(10) 0.00140(9) 0.00280(10)
Br1 0.0139(3) 0.0099(3) 0.0110(3) 0.0015(3) 0.0039(2) 0.0033(2)
O4 0.016(3) 0.006(2) 0.010(2) 0.001(2) 0.0039(18) 0.0042(18)
C11 0.007(3) 0.012(3) 0.015(3) 0.005(3) 0.004(2) 0.008(3)
C2 0.024(2) 0.0071(19) 0.0122(17) 0.0075(18) 0.0005(15) 0.0033(15)
C15 0.010(3) 0.017(4) 0.014(3) 0.002(3) -0.002(2) 0.009(3)
C3 0.024(2) 0.0071(19) 0.0122(17) 0.0075(18) 0.0005(15) 0.0033(15)
C17 0.010(3) 0.007(3) 0.010(3) 0.001(3) 0.000(2) 0.006(2)
O5 0.010(2) 0.004(2) 0.011(2) -0.0030(19) 0.0036(17) -0.0002(17)
C16 0.011(3) 0.012(3) 0.008(3) 0.002(3) 0.003(2) 0.005(3)
C12 0.006(3) 0.013(3) 0.007(3) 0.001(3) 0.001(2) 0.005(2)
C13 0.004(3) 0.010(3) 0.014(3) 0.000(3) -0.002(2) 0.004(3)
C14 0.010(3) 0.007(3) 0.019(3) -0.004(3) -0.004(3) 0.004(3)
Br2 0.0181(4) 0.0091(3) 0.0225(3) -0.0015(3) 0.0040(3) 0.0052(3)
Br3 0.0123(3) 0.0144(3) 0.0140(3) -0.0005(3) 0.0057(3) 0.0036(3)
O2 0.016(3) 0.015(3) 0.025(3) 0.001(2) 0.010(2) 0.011(2)
O3 0.017(3) 0.017(3) 0.018(2) 0.005(2) 0.003(2) -0.001(2)
O1 0.022(3) 0.025(3) 0.020(3) 0.008(2) -0.001(2) 0.010(2)
C1 0.020(4) 0.009(3) 0.012(3) 0.000(3) 0.003(3) -0.001(3)
O7 0.025(3) 0.021(3) 0.022(3) 0.013(2) 0.008(2) 0.018(2)
C4 0.024(2) 0.0071(19) 0.0122(17) 0.0075(18) 0.0005(15) 0.0033(15)
O6 0.025(3) 0.025(3) 0.025(3) 0.013(3) 0.008(2) 0.018(2)

loop_
_atom_type_symbol
_atom_type_description
_atom_type_scat_dispersion_real
_atom_type_scat_dispersion_imag
_atom_type_scat_source
C C 0.0033 0.0016 'International Tables Vol C Tables 4.2.6.8 and 6.1.1.4'
H H 0 0 'International Tables Vol C Tables 4.2.6.8 and 6.1.1.4'
N N 0.0061 0.0033 'International Tables Vol C Tables 4.2.6.8 and 6.1.1.4'
O O 0.0106 0.006 'International Tables Vol C Tables 4.2.6.8 and 6.1.1.4'
Br Br -0.2901 2.4595 'International Tables Vol C Tables 4.2.6.8 and 6.1.1.4'
Re Re -1.0185 7.231 'International Tables Vol C Tables 4.2.6.8 and 6.1.1.4'

loop_
_geom_angle_atom_site_label_1
_geom_angle_atom_site_label_2
_geom_angle_atom_site_label_3
_geom_angle
_geom_angle_publ_flag
C1 Re01 C3 89.5(3) ?
C1 Re01 C2 87.8(3) ?
C3 Re01 C2 85.0(3) ?
C1 Re01 O4 96.2(2) ?
C3 Re01 O4 99.6(2) ?
C2 Re01 O4 173.9(2) ?
C1 Re01 O5 96.7(2) ?
C3 Re01 O5 171.5(2) ?
C2 Re01 O5 100.9(2) ?
O4 Re01 O5 74.07(16) y
C1 Re01 O6 174.3(3) ?
C3 Re01 O6 94.2(2) ?
C2 Re01 O6 96.8(2) ?
O4 Re01 O6 78.93(19) y
O5 Re01 O6 79.17(18) y
C17 O4 Re01 118.0(4) ?
O5 C11 C12 120.1(5) ?
O5 C11 C17 115.0(5) ?
C12 C11 C17 124.9(6) ?
O2 C2 Re01 177.7(6) ?
C16 C15 C14 128.0(6) ?
C16 C15 H15 116 ?
C14 C15 H15 116 ?
O3 C3 Re01 179.1(6) ?
O4 C17 C16 119.0(5) ?
O4 C17 C11 115.4(6) ?
C16 C17 C11 125.5(6) ?
C11 O5 Re01 117.1(4) ?
C15 C16 C17 131.3(6) ?
C15 C16 Br3 113.9(5) ?
C17 C16 Br3 114.6(4) ?
C13 C12 C11 131.5(6) ?
C13 C12 Br1 113.1(4) ?
C11 C12 Br1 115.2(5) ?
C12 C13 C14 128.9(6) ?
C12 C13 H13 115.6 ?
C14 C13 H13 115.6 ?
C13 C14 C15 128.3(6) ?
C13 C14 Br2 115.9(5) ?
C15 C14 Br2 115.8(5) ?
O1 C1 Re01 178.7(6) ?
C4 O7 H7 109.5 ?
O7 C4 H4C 109.5 ?
O7 C4 H4A 109.5 ?
H4C C4 H4A 109.5 ?
O7 C4 H4B 109.5 ?
H4C C4 H4B 109.5 ?
H4A C4 H4B 109.5 ?
Re01 O6 H6A 110(4) ?
Re01 O6 H6B 117(4) ?
H6A O6 H6B 102(6) ?

loop_
_geom_bond_atom_site_label_1
_geom_bond_atom_site_label_2
_geom_bond_distance
_geom_bond_publ_flag
Re01 C1 1.882(7) y
Re01 C3 1.897(6) y
Re01 C2 1.899(7) y
Re01 O4 2.123(5) y
Re01 O5 2.146(4) y
Re01 O6 2.170(5) y
Br1 C12 1.899(6) ?
O4 C17 1.278(7) ?
C11 O5 1.289(7) ?
C11 C12 1.408(9) ?
C11 C17 1.477(8) ?
C2 O2 1.171(8) ?
C15 C16 1.379(9) ?
C15 C14 1.398(9) ?
C15 H15 0.93 ?
C3 O3 1.162(8) ?
C17 C16 1.415(8) ?
C16 Br3 1.895(6) ?
C12 C13 1.372(9) ?
C13 C14 1.378(9) ?
C13 H13 0.93 ?
C14 Br2 1.900(6) ?
O1 C1 1.168(8) ?
O7 C4 1.495(8) ?
O7 H7 0.82 ?
C4 H4C 0.96 ?
C4 H4A 0.96 ?
C4 H4B 0.96 ?
O6 H6A 0.99(8) ?
O6 H6B 1.06(8) ?

loop_
_geom_hbond_atom_site_label_D
_geom_hbond_atom_site_label_H
_geom_hbond_atom_site_label_A
_geom_hbond_site_symmetry_A
_geom_hbond_distance_DH
_geom_hbond_distance_HA
_geom_hbond_distance_DA
_geom_hbond_angle_DHA
O6 H6B Br1 2_666 1.06(8) 2.68(8) 3.421(6) 127(5)
O6 H6B O5 2_666 1.06(8) 1.86(8) 2.825(7) 149(6)
C15 H15 O2 1_445 0.93 2.5 3.409(8) 166
O7 H7 O1 2_667 0.82 2.39 2.986(7) 130
O6 H6A O7 . 0.99(8) 1.69(8) 2.665(7) 167(7)
